data_1564902
loop_
_publ_author_name
'Su, Jian'
'Yuan, Shuai'
'Cheng, Yi-Xun'
'Yang, Zhi-Mei'
'Zuo, Jing-Lin'

_publ_section_title
;
 Coordination-Bond-Directed Synthesis of Hydrogen-bonded Organic
 Frameworks from Metal--Organic Frameworks as Templates
;
_journal_name_full 'Chemical Science'
_journal_paper_doi 10.1039/D1SC03962H
_journal_year 2021
_chemical_formula_moiety 'C34 H20 O8 S4'
_chemical_formula_sum 'C34 H20 O8 S4'
_chemical_formula_weight 684.74
_space_group_crystal_system monoclinic
_space_group_IT_number 15
_space_group_name_Hall '-C 2yc'
_space_group_name_H-M_alt 'C 1 2/c 1'
_atom_sites_solution_hydrogens mixed
_audit_creation_date 2021-09-09
_audit_creation_method
;
Olex2 1.2-beta
(compiled 2018.05.29 svn.r3508 for OlexSys, GUI svn.r5506)
;
_audit_update_record
;
2021-09-15 deposited with the CCDC.	2021-10-11 downloaded from the CCDC.
;
_cell_angle_alpha 90
_cell_angle_beta 102.997(13)
_cell_angle_gamma 90
_cell_formula_units_Z 4
_cell_length_a 20.495(10)
_cell_length_b 34.798(16)
_cell_length_c 8.801(5)
_cell_measurement_reflns_used 2604
_cell_measurement_temperature 296(2)
_cell_measurement_theta_max 23.88
_cell_measurement_theta_min 2.34
_cell_volume 6116(5)
_computing_cell_refinement 'SAINT v8.37A (Bruker, 2015)'
_computing_data_collection 'Bruker SMART'
_computing_data_reduction 'SAINT v8.37A (Bruker, 2015)'
_computing_molecular_graphics 'Olex2 (Dolomanov et al., 2009)'
_computing_publication_material 'Olex2 (Dolomanov et al., 2009)'
_computing_structure_refinement 'XL (Sheldrick, 2008)'
_diffrn_ambient_temperature 296.15
_diffrn_measured_fraction_theta_full 0.999
_diffrn_measured_fraction_theta_max 0.986
_diffrn_measurement_device_type 'Bruker APEX-II CCD'
_diffrn_measurement_method '\f and \w scans'
_diffrn_radiation_type MoK\a
_diffrn_radiation_wavelength 0.71073
_diffrn_reflns_av_R_equivalents 0.1139
_diffrn_reflns_av_unetI/netI 0.1337
_diffrn_reflns_Laue_measured_fraction_full 0.999
_diffrn_reflns_Laue_measured_fraction_max 0.986
_diffrn_reflns_limit_h_max 25
_diffrn_reflns_limit_h_min -25
_diffrn_reflns_limit_k_max 42
_diffrn_reflns_limit_k_min -43
_diffrn_reflns_limit_l_max 10
_diffrn_reflns_limit_l_min -10
_diffrn_reflns_number 21673
_diffrn_reflns_point_group_measured_fraction_full 0.999
_diffrn_reflns_point_group_measured_fraction_max 0.986
_diffrn_reflns_theta_full 25.242
_diffrn_reflns_theta_max 26.525
_diffrn_reflns_theta_min 2.030
_diffrn_source 'fine-focus sealed tube'
_diffrn_standards_number 0
_exptl_absorpt_coefficient_mu 0.183
_exptl_absorpt_correction_T_max 0.7454
_exptl_absorpt_correction_T_min 0.5606
_exptl_absorpt_correction_type none
_exptl_absorpt_process_details
;
SADABS-2016/2 (Bruker,2016/2) was used for absorption correction.
wR2(int) was 0.1327 before and 0.0553 after correction.
The Ratio of minimum to maximum transmission is 0.7521.
The \l/2 correction factor is Not present.
;
_exptl_crystal_colour black
_exptl_crystal_density_diffrn 0.744
_exptl_crystal_density_method 'not measured'
_exptl_crystal_description needle-like
_exptl_crystal_F_000 1408
_exptl_crystal_size_max 0.20
_exptl_crystal_size_mid 0.12
_exptl_crystal_size_min 0.10
_refine_diff_density_max 0.431
_refine_diff_density_min -0.317
_refine_diff_density_rms 0.059
_refine_ls_extinction_method none
_refine_ls_goodness_of_fit_ref 0.988
_refine_ls_hydrogen_treatment mixed
_refine_ls_matrix_type full
_refine_ls_number_parameters 213
_refine_ls_number_reflns 6285
_refine_ls_number_restraints 4
_refine_ls_restrained_S_all 0.989
_refine_ls_R_factor_all 0.1327
_refine_ls_R_factor_gt 0.0713
_refine_ls_shift/su_max 0.001
_refine_ls_shift/su_mean 0.000
_refine_ls_structure_factor_coef Fsqd
_refine_ls_weighting_details 'w=1/[\s^2^(Fo^2^)+(0.1094P)^2^] where P=(Fo^2^+2Fc^2^)/3'
_refine_ls_weighting_scheme calc
_refine_ls_wR_factor_gt 0.2039
_refine_ls_wR_factor_ref 0.2313
_reflns_Friedel_coverage 0.000
_reflns_number_gt 2902
_reflns_number_total 6285
_reflns_threshold_expression 'I > 2\s(I)'
_cod_data_source_file d1sc03962h2.cif
_cod_data_source_block TTFTB_HOF
_cod_database_code 1564902
_shelx_shelxl_version_number 2014/7
_shelx_space_group_comment
;
The symmetry employed for this shelxl refinement is uniquely defined
by the following loop, which should always be used as a source of
symmetry information in preference to the above space-group names.
They are only intended as comments.
;
_olex2_refinement_description
;
1. Fixed Uiso
 At 1.2 times of:
  All C(H) groups
 At 1.5 times of:
  All O(H) groups
2. Restrained distances
 O4-H4A
 0.86 with sigma of 0.02
 H4A-C18
 1.81 with sigma of 0.02
 H4A-O3
 2.4 with sigma of 0.02
3. Rigid bond restraints
 O4, C18
 with sigma for 1-2 distances of 0.002 and sigma for 1-3 distances of 0.001
4.a Aromatic/amide H refined with riding coordinates:
 C6(H6), C7(H7), C4(H4), C17(H17), C13(H13), C3(H3), C14(H14), C16(H16)
4.b Idealised tetrahedral OH refined as rotating group:
 O2(H2)
;
_olex2_submission_special_instructions 'No special instructions were received'

loop_
_space_group_symop_operation_xyz
'x, y, z'
'-x, y, -z+1/2'
'x+1/2, y+1/2, z'
'-x+1/2, y+1/2, -z+1/2'
'-x, -y, -z'
'x, -y, z-1/2'
'-x+1/2, -y+1/2, -z'
'x+1/2, -y+1/2, z-1/2'

loop_
_atom_site_label
_atom_site_type_symbol
_atom_site_fract_x
_atom_site_fract_y
_atom_site_fract_z
_atom_site_U_iso_or_equiv
_atom_site_adp_type
_atom_site_occupancy
_atom_site_site_symmetry_order
_atom_site_calc_flag
_atom_site_refinement_flags_posn
_atom_site_refinement_flags_adp
_atom_site_refinement_flags_occupancy
_atom_site_disorder_assembly
_atom_site_disorder_group
S2 S 0.56034(6) 0.41246(3) 0.37929(13) 0.0422(3) Uani 1 1 d . . . . .
S1 S 0.56348(6) 0.50502(3) 0.36838(15) 0.0474(4) Uani 1 1 d . . . . .
O2 O 0.7364(2) 0.67217(10) 0.6987(5) 0.0811(12) Uani 1 1 d . . . . .
H2 H 0.7484 0.6931 0.7376 0.122 Uiso 1 1 calc GR . . . .
C10 C 0.5000 0.43971(14) 0.2500 0.0333(14) Uani 1 2 d S T P . .
C9 C 0.5000 0.47754(15) 0.2500 0.0375(14) Uani 1 2 d S T P . .
C11 C 0.52638(19) 0.36756(9) 0.3089(5) 0.0370(10) Uani 1 1 d . . . . .
C8 C 0.5301(2) 0.55037(10) 0.3053(5) 0.0394(11) Uani 1 1 d . . . . .
O3 O 0.7097(2) 0.23130(11) 0.6737(5) 0.1012(16) Uani 1 1 d D . . . .
C5 C 0.5726(2) 0.58295(10) 0.3714(5) 0.0407(11) Uani 1 1 d . . . . .
C12 C 0.5597(2) 0.33334(11) 0.3969(5) 0.0476(12) Uani 1 1 d . . . . .
C6 C 0.6129(2) 0.58020(11) 0.5177(5) 0.0447(11) Uani 1 1 d . . . . .
H6 H 0.6121 0.5579 0.5756 0.054 Uiso 1 1 calc R . . . .
C7 C 0.6558(2) 0.61092(12) 0.5824(5) 0.0524(13) Uani 1 1 d . . . . .
H7 H 0.6828 0.6091 0.6823 0.063 Uiso 1 1 calc R . . . .
C4 C 0.5780(2) 0.61543(11) 0.2849(5) 0.0511(12) Uani 1 1 d . . . . .
H4 H 0.5533 0.6171 0.1826 0.061 Uiso 1 1 calc R . . . .
C15 C 0.6180(3) 0.27028(12) 0.5700(6) 0.0578(14) Uani 1 1 d . . . . .
C2 C 0.6565(3) 0.64297(12) 0.4956(6) 0.0591(14) Uani 1 1 d . . . . .
C17 C 0.6281(2) 0.32610(12) 0.4162(6) 0.0553(13) Uani 1 1 d . . . . .
H17 H 0.6547 0.3419 0.3701 0.066 Uiso 1 1 calc R . . . .
C13 C 0.5204(2) 0.30847(12) 0.4636(6) 0.0586(14) Uani 1 1 d . . . . .
H13 H 0.4747 0.3127 0.4507 0.070 Uiso 1 1 calc R . . . .
O4 O 0.6163(2) 0.21847(13) 0.7383(7) 0.128(2) Uani 1 1 d D U . . .
C3 C 0.6180(3) 0.64463(12) 0.3457(6) 0.0602(14) Uani 1 1 d . . . . .
H3 H 0.6197 0.6664 0.2857 0.072 Uiso 1 1 calc R . . . .
C14 C 0.5511(3) 0.27744(12) 0.5491(6) 0.0644(15) Uani 1 1 d . . . . .
H14 H 0.5251 0.2609 0.5940 0.077 Uiso 1 1 calc R . . . .
O1 O 0.6987(3) 0.70706(13) 0.4886(6) 0.145(2) Uani 1 1 d . . . . .
C16 C 0.6550(3) 0.29545(13) 0.5035(6) 0.0607(14) Uani 1 1 d . . . . .
H16 H 0.7008 0.2913 0.5191 0.073 Uiso 1 1 calc R . . . .
C18 C 0.6495(4) 0.23644(15) 0.6633(8) 0.085(2) Uani 1 1 d D U . . .
C1 C 0.7005(3) 0.67701(16) 0.5627(8) 0.0812(19) Uani 1 1 d . . . . .
H4A H 0.6308(14) 0.2013(12) 0.800(5) 0.097 Uiso 1 1 d DR . . . .

loop_
_atom_site_aniso_label
_atom_site_aniso_U_11
_atom_site_aniso_U_22
_atom_site_aniso_U_33
_atom_site_aniso_U_23
_atom_site_aniso_U_13
_atom_site_aniso_U_12
S2 0.0526(7) 0.0207(5) 0.0430(7) -0.0005(5) -0.0112(5) 0.0016(4)
S1 0.0530(7) 0.0216(5) 0.0548(8) -0.0016(5) -0.0149(6) -0.0020(5)
O2 0.098(3) 0.058(2) 0.081(3) -0.027(2) 0.008(2) -0.041(2)
C10 0.044(3) 0.018(3) 0.030(3) 0.000 -0.009(3) 0.000
C9 0.033(3) 0.025(3) 0.048(4) 0.000 -0.006(3) 0.000
C11 0.049(3) 0.0180(18) 0.037(3) 0.0008(16) -0.0047(18) 0.0019(16)
C8 0.054(3) 0.029(2) 0.033(3) 0.0002(17) 0.006(2) 0.0016(17)
O3 0.117(4) 0.080(3) 0.116(4) 0.059(3) 0.047(3) 0.064(3)
C5 0.052(3) 0.023(2) 0.046(3) -0.0077(19) 0.010(2) -0.0103(18)
C12 0.063(3) 0.024(2) 0.046(3) -0.0011(19) -0.010(2) 0.001(2)
C6 0.061(3) 0.027(2) 0.044(3) -0.0051(18) 0.008(2) -0.0133(19)
C7 0.071(3) 0.038(3) 0.044(3) -0.011(2) 0.005(2) -0.016(2)
C4 0.079(4) 0.030(2) 0.041(3) -0.002(2) 0.005(2) -0.009(2)
C15 0.079(4) 0.033(3) 0.057(3) 0.001(2) 0.005(3) 0.015(2)
C2 0.087(4) 0.027(2) 0.061(3) -0.008(2) 0.010(3) -0.016(2)
C17 0.057(3) 0.037(2) 0.067(4) 0.013(2) 0.004(3) 0.014(2)
C13 0.063(3) 0.037(3) 0.066(4) 0.019(2) -0.005(3) -0.002(2)
O4 0.120(4) 0.081(3) 0.173(5) 0.090(3) 0.007(3) 0.017(3)
C3 0.095(4) 0.032(2) 0.055(3) -0.001(2) 0.018(3) -0.016(2)
C14 0.075(4) 0.036(3) 0.075(4) 0.024(2) 0.002(3) -0.003(2)
O1 0.224(6) 0.077(3) 0.107(4) 0.013(3) -0.022(4) -0.096(3)
C16 0.069(4) 0.048(3) 0.062(4) 0.009(3) 0.007(3) 0.024(2)
C18 0.098(5) 0.043(3) 0.104(5) 0.039(3) 0.003(4) 0.028(3)
C1 0.112(5) 0.055(4) 0.069(4) -0.012(3) 0.006(4) -0.045(3)

loop_
_atom_type_symbol
_atom_type_description
_atom_type_scat_dispersion_real
_atom_type_scat_dispersion_imag
_atom_type_scat_source
C C 0.0033 0.0016 'International Tables Vol C Tables 4.2.6.8 and 6.1.1.4'
H H 0.0000 0.0000 'International Tables Vol C Tables 4.2.6.8 and 6.1.1.4'
O O 0.0106 0.0060 'International Tables Vol C Tables 4.2.6.8 and 6.1.1.4'
S S 0.1246 0.1234 'International Tables Vol C Tables 4.2.6.8 and 6.1.1.4'

loop_
_geom_angle_atom_site_label_1
_geom_angle_atom_site_label_2
_geom_angle_atom_site_label_3
_geom_angle
_geom_angle_site_symmetry_1
_geom_angle_site_symmetry_3
_geom_angle_publ_flag
C10 S2 C11 94.92(18) . . ?
C9 S1 C8 96.76(19) . . ?
S2 C10 S2 114.7(3) . 2_655 ?
C9 C10 S2 122.65(13) . . ?
C9 C10 S2 122.65(14) . 2_655 ?
S1 C9 S1 114.0(3) 2_655 . ?
C10 C9 S1 123.01(14) . 2_655 ?
C10 C9 S1 123.01(14) . . ?
C11 C11 S2 117.70(12) 2_655 . ?
C11 C11 C12 127.2(2) 2_655 . ?
C12 C11 S2 115.1(3) . . ?
C8 C8 S1 116.24(13) 2_655 . ?
C8 C8 C5 129.2(2) 2_655 . ?
C5 C8 S1 114.4(3) . . ?
C6 C5 C8 119.8(4) . . ?
C6 C5 C4 118.1(4) . . ?
C4 C5 C8 121.8(4) . . ?
C17 C12 C11 122.3(4) . . ?
C17 C12 C13 119.7(4) . . ?
C13 C12 C11 118.0(4) . . ?
C5 C6 C7 120.9(4) . . ?
C2 C7 C6 118.6(4) . . ?
C3 C4 C5 121.2(4) . . ?
C14 C15 C16 117.4(4) . . ?
C14 C15 C18 120.9(5) . . ?
C16 C15 C18 121.7(5) . . ?
C7 C2 C3 119.9(4) . . ?
C7 C2 C1 120.1(5) . . ?
C3 C2 C1 120.0(5) . . ?
C16 C17 C12 118.6(5) . . ?
C14 C13 C12 118.5(5) . . ?
C4 C3 C2 121.2(4) . . ?
C15 C14 C13 122.4(5) . . ?
C17 C16 C15 123.4(5) . . ?
O3 C18 C15 117.2(6) . . ?
O4 C18 O3 123.9(5) . . ?
O4 C18 C15 118.4(6) . . ?
O2 C1 C2 115.4(5) . . ?
O1 C1 O2 123.8(5) . . ?
O1 C1 C2 120.7(6) . . ?

loop_
_geom_bond_atom_site_label_1
_geom_bond_atom_site_label_2
_geom_bond_distance
_geom_bond_site_symmetry_2
_geom_bond_publ_flag
S2 C10 1.758(3) . ?
S2 C11 1.765(4) . ?
S1 C9 1.756(3) . ?
S1 C8 1.759(4) . ?
O2 C1 1.267(6) . ?
C10 S2 1.758(3) 2_655 ?
C10 C9 1.316(7) . ?
C9 S1 1.756(3) 2_655 ?
C11 C11 1.319(7) 2_655 ?
C11 C12 1.499(5) . ?
C8 C8 1.389(8) 2_655 ?
C8 C5 1.468(5) . ?
O3 C18 1.229(7) . ?
C5 C6 1.367(6) . ?
C5 C4 1.380(5) . ?
C12 C17 1.397(6) . ?
C12 C13 1.398(6) . ?
C6 C7 1.420(5) . ?
C7 C2 1.354(6) . ?
C4 C3 1.339(6) . ?
C15 C14 1.366(6) . ?
C15 C16 1.372(7) . ?
C15 C18 1.496(6) . ?
C2 C3 1.378(6) . ?
C2 C1 1.524(6) . ?
C17 C16 1.357(6) . ?
C13 C14 1.384(6) . ?
O4 C18 1.222(7) . ?
O1 C1 1.229(7) . ?

loop_
_smtbx_masks_void_nr
_smtbx_masks_void_average_x
_smtbx_masks_void_average_y
_smtbx_masks_void_average_z
_smtbx_masks_void_volume
_smtbx_masks_void_count_electrons
_smtbx_masks_void_content
1 0.000 0.500 -0.575 1745.5 431.2 0.5(Cu(OH)2(H2O)4)
2 0.500 0.000 -0.369 1745.5 431.2 1(CH3COCH3)
